data_9001165
loop_
_publ_author_name
'Post, J. E.'
'Bish, D. L.'

_publ_section_title
;
 Rietveld refinement of the todorokite structure
 Sample: South Africa Ka
;
_journal_name_full 'American Mineralogist'
_journal_page_first 861
_journal_page_last 869
_journal_volume 73
_journal_year 1988
_chemical_formula_sum 'H3.16 Mn6 O15.16'
_chemical_name_mineral Todorokite
_space_group_IT_number 10
_symmetry_space_group_name_Hall '-P 2y'
_symmetry_space_group_name_H-M 'P 1 2/m 1'
_cell_angle_alpha 90
_cell_angle_beta 94.06
_cell_angle_gamma 90
_cell_formula_units_Z 1
_cell_length_a 9.764
_cell_length_b 2.8416
_cell_length_c 9.551
_cell_volume 264.331
_database_code_amcsd 0001188
_exptl_crystal_density_diffrn 3.614
_cod_original_formula_sum 'Mn6 O15.16 H3.16'
_cod_database_code 9001165

loop_
_space_group_symop_operation_xyz
x,y,z
x,-y,z
-x,y,-z
-x,-y,-z

loop_
_atom_site_label
_atom_site_fract_x
_atom_site_fract_y
_atom_site_fract_z
_atom_site_occupancy
_atom_site_U_iso_or_equiv
_atom_site_type_symbol
_atom_site_attached_hydrogens
Mn1 0.50000 0.50000 0.00000 1.00000 0.01013 Mn 0
Mn2 0.76400 0.00000 0.00200 1.00000 0.01013 Mn 0
Mn3 0.00000 0.00000 0.50000 1.00000 0.01013 Mn 0
Mn4 0.97400 0.50000 0.76500 1.00000 0.01013 Mn 0
O1 0.17800 0.50000 0.11900 1.00000 0.01267 O 0
O2 0.41800 0.00000 0.07900 1.00000 0.01267 O 0
O3 0.66500 0.50000 0.09000 1.00000 0.01267 O 0
O4 0.91700 0.00000 0.15000 1.00000 0.01267 O 0
O5 0.91300 0.50000 0.40700 1.00000 0.01267 O 0
O6 0.88000 0.00000 0.64900 1.00000 0.01267 O 0
O-H7 0.36300 0.00000 0.35300 0.92000 0.06333 O 1
O-H8 0.69600 0.50000 0.38000 0.42000 0.06333 O 1
O-H9 0.50000 0.50000 0.50000 0.48000 0.06333 O 1

loop_
_cod_changelog_entry_id
_cod_changelog_entry_author
_cod_changelog_entry_date
_cod_changelog_entry_text
1
;cod-tools version 3.8.0
Id: cif_guess_AMCSD_atom_types 9574 2023-05-10 09:00:05Z saulius
;
2023-05-10T18:47:06+03:00
;Derived atom types and hydrogen counts
from atom names that follow the AMCSD naming convention
(Wat == water, O-H == hydroxyl).
;

loop_
_cod_related_entry_id
_cod_related_entry_database
_cod_related_entry_code
1 AMCSD 0001188
